data_1571264
loop_
_publ_author_name
'Olech, Barbara'
'Br&#xe1;zda, Petr'
'Palatinus, Lukas'
'Dominiak, Paulina Maria'

_publ_section_title
;
 Dynamical refinement with multipolar electron scattering factors.
;
_journal_coeditor_code OF5004
_journal_issue 3
_journal_name_full IUCrJ
_journal_paper_doi 10.1107/S2052252524001763
_journal_volume 11
_journal_year 2024
_chemical_formula_sum 'C5 H6 N2 O2'
_chemical_formula_weight 126.1
_chemical_name_common 1-methyluracil
_space_group_IT_number 72
_space_group_name_Hall '-I 2 2c'
_space_group_name_H-M_alt 'I b a m'
_symmetry_cell_setting orthorhombic
_symmetry_Int_Tables_number 72
_symmetry_space_group_name_Hall '-I 2 2c'
_symmetry_space_group_name_H-M 'I b a m'
_audit_creation_method 'Jana2020 1.3.51'
_cell_angle_alpha 90
_cell_angle_beta 90
_cell_angle_gamma 90
_cell_formula_units_Z 8
_cell_length_a 13.1931
_cell_length_b 13.214
_cell_length_c 6.213
_cell_measurement_reflns_used 2334
_cell_measurement_temperature 100
_cell_measurement_theta_max 0.90
_cell_measurement_theta_min 0.05
_cell_volume 1083.135
_computing_cell_refinement
;
PETS2 (Palatinus, L., et al. Acta Crystallogr. B 2019)
Optical distortions in PETS2 (Brazda, P., et al IUCrJ 2022) 
;
_computing_data_reduction
;
PETS2 (Palatinus, L., et al. Acta Crystallogr. B 2019).
;
_computing_structure_refinement
;
Jana2006 (Petricek et al., 2014). Dynamical refinement (Palatinus, L. et al.
 2015).
;
_computing_structure_solution
;
Superflip (Palatinus et al., 2007).
;
_diffrn_ambient_temperature 100
_diffrn_detector
;
SIS Veleta CCD 14 bit camera
;
_diffrn_detector_area_resol_mean 2048.2048
_diffrn_measured_fraction_theta_full 0.7
_diffrn_measured_fraction_theta_max 0.69
_diffrn_measurement_device TEM
_diffrn_measurement_device_type 'Tecnai G2 20'
_diffrn_measurement_method
;
precession assisted 3D ED
;
_diffrn_measurement_specimen_support
;
Cu grid with carbon foil
;
_diffrn_radiation_probe electron
_diffrn_radiation_source LaB6
_diffrn_radiation_type electron
_diffrn_radiation_wavelength 0.0251
_diffrn_reflns_av_unetI/netI 0.0426
_diffrn_reflns_limit_h_max 23
_diffrn_reflns_limit_h_min -23
_diffrn_reflns_limit_k_max 23
_diffrn_reflns_limit_k_min -23
_diffrn_reflns_limit_l_max 8
_diffrn_reflns_limit_l_min -7
_diffrn_reflns_number 21381
_diffrn_reflns_reduction_process 'data integration with PETS2'
_diffrn_reflns_theta_full 0.64
_diffrn_reflns_theta_max 1.29
_diffrn_reflns_theta_min 0.08
_diffrn_source 'electron microscope'
_diffrn_source_voltage 200
_exptl_absorpt_correction_type none
_exptl_crystal_density_diffrn 1.5468
_exptl_crystal_description
;
platelet
;
_exptl_crystal_F_000 192.856
_exptl_crystal_size_max 0.005
_exptl_crystal_size_mid 0.003
_exptl_crystal_size_min 0.0002
_refine_diff_density_max 0.07
_refine_diff_density_min -0.09
_refine_ls_extinction_method none
_refine_ls_goodness_of_fit_gt 0.0000
_refine_ls_goodness_of_fit_ref 2.7109
_refine_ls_hydrogen_treatment refall
_refine_ls_number_constraints 0
_refine_ls_number_parameters 166
_refine_ls_number_reflns 11582
_refine_ls_number_restraints 0
_refine_ls_R_factor_all 0.1257
_refine_ls_R_factor_gt 0.0875
_refine_ls_shift/su_max 0.0417
_refine_ls_shift/su_mean 0.0023
_refine_ls_structure_factor_coef F
_refine_ls_weighting_details 'calc w=1/[\s^2^(Fo)+(0.01P)^2^+0.0000P] where P=Fo'
_refine_ls_weighting_scheme sigma
_refine_ls_wR_factor_gt 0.0940
_refine_ls_wR_factor_ref 0.0970
_reflns_number_gt 5409
_reflns_number_total 11582
_reflns_threshold_expression I>3\s(I)
_cod_data_source_file of5004.cif
_cod_data_source_block crystalTAAM
_cod_original_sg_symbol_Hall '-I -2xab;-2yab;-2z'
_cod_database_code 1571264

loop_
_space_group_symop_id
_space_group_symop_operation_xyz
1 x,y,z
2 -x,-y,z
3 -x,y,-z+1/2
4 x,-y,-z+1/2
5 -x,-y,-z
6 x,y,-z
7 x,-y,z+1/2
8 -x,y,z+1/2
9 x+1/2,y+1/2,z+1/2
10 -x+1/2,-y+1/2,z+1/2
11 -x+1/2,y+1/2,-z
12 x+1/2,-y+1/2,-z
13 -x+1/2,-y+1/2,-z+1/2
14 x+1/2,y+1/2,-z+1/2
15 x+1/2,-y+1/2,z
16 -x+1/2,y+1/2,z

loop_
_atom_site_label
_atom_site_type_symbol
_atom_site_fract_x
_atom_site_fract_y
_atom_site_fract_z
_atom_site_adp_type
_atom_site_U_iso_or_equiv
_atom_site_site_symmetry_multiplicity
_atom_site_occupancy
_atom_site_calc_flag
_atom_site_refinement_flags
_atom_site_disorder_assembly
_atom_site_disorder_group
O(4) O 0.13542(8) 1.01892(7) 0 Uani 0.0159(8) 8 1 d . . .
O(2) O -0.04561(7) 0.72560(8) 0 Uani 0.0186(8) 8 1 d . . .
N(3) N 0.04744(8) 0.87101(8) 0 Uani 0.0155(9) 8 1 d . . .
H(3) H -0.0243(5) 0.9110(4) 0 Uiso 0.0224(16) 8 1 d . . .
N(1) N 0.12694(7) 0.71386(8) 0 Uani 0.0135(9) 8 1 d . . .
C(2) C 0.03718(8) 0.76709(9) 0 Uani 0.0154(9) 8 1 d . . .
C(6) C 0.21857(8) 0.76160(9) 0 Uani 0.0142(10) 8 1 d . . .
H(6) H 0.2875(5) 0.7112(5) 0 Uiso 0.0303(19) 8 1 d . . .
C(4) C 0.13733(9) 0.92509(8) 0 Uani 0.0135(9) 8 1 d . . .
C(5) C 0.22726(8) 0.86473(8) 0 Uani 0.0190(10) 8 1 d . . .
H(5) H 0.3020(5) 0.8957(5) 0 Uiso 0.0263(17) 8 1 d . . .
C(7) C 0.12093(10) 0.60377(9) 0 Uani 0.0306(12) 8 1 d . . .
H(7a) H 0.1967(5) 0.5750(5) 0 Uiso 0.0279(18) 8 1 d . . .
H(7b) H 0.0756(5) 0.5797(4) -0.139(2) Uiso 0.0434(18) 16 1 d . . .

loop_
_atom_site_aniso_label
_atom_site_aniso_type_symbol
_atom_site_aniso_U_11
_atom_site_aniso_U_22
_atom_site_aniso_U_33
_atom_site_aniso_U_12
_atom_site_aniso_U_13
_atom_site_aniso_U_23
O(4) O 0.0131(5) 0.0140(4) 0.020(2) 0.0018(3) 0 0
O(2) O 0.0101(5) 0.0189(5) 0.027(2) -0.0017(3) 0 0
N(3) N 0.0104(5) 0.0155(5) 0.021(3) 0.0006(3) 0 0
N(1) N 0.0109(5) 0.0139(5) 0.016(2) 0.0014(3) 0 0
C(2) C 0.0076(5) 0.0130(5) 0.026(3) -0.0015(3) 0 0
C(6) C 0.0089(6) 0.0162(5) 0.018(3) 0.0005(4) 0 0
C(4) C 0.0107(5) 0.0126(5) 0.017(3) 0.0002(4) 0 0
C(5) C 0.0094(6) 0.0125(5) 0.035(3) -0.0015(4) 0 0
C(7) C 0.0133(7) 0.0153(5) 0.063(4) 0.0002(5) 0 0

loop_
_atom_type_symbol
_atom_type_scat_source
C International_Tables_Vol_C
H International_Tables_Vol_C
N International_Tables_Vol_C
O International_Tables_Vol_C

loop_
_geom_angle_atom_site_label_1
_geom_angle_atom_site_label_2
_geom_angle_atom_site_label_3
_geom_angle_site_symmetry_1
_geom_angle_site_symmetry_2
_geom_angle_site_symmetry_3
_geom_angle
_geom_angle_publ_flag
H(3) N(3) C(2) . . . 113.6(3) ?
H(3) N(3) C(4) . . . 119.7(3) ?
C(2) N(3) C(4) . . . 126.71(10) ?
C(2) N(1) C(6) . . . 121.73(10) ?
C(2) N(1) C(7) . . . 117.59(10) ?
C(6) N(1) C(7) . . . 120.68(10) ?
O(2) C(2) N(3) . . . 122.29(10) ?
O(2) C(2) N(1) . . . 122.63(11) ?
N(3) C(2) N(1) . . . 115.08(9) ?
N(1) C(6) H(6) . . . 116.2(3) ?
N(1) C(6) C(5) . . . 122.37(10) ?
H(6) C(6) C(5) . . . 121.4(3) ?
O(4) C(4) N(3) . . . 119.91(10) ?
O(4) C(4) C(5) . . . 125.08(11) ?
N(3) C(4) C(5) . . . 115.02(9) ?
C(6) C(5) C(4) . . . 119.10(10) ?
C(6) C(5) H(5) . . . 117.3(4) ?
C(4) C(5) H(5) . . . 123.6(4) ?
N(1) C(7) H(7a) . . . 107.7(4) ?
N(1) C(7) H(7b) . . . 108.6(3) ?
N(1) C(7) H(7b) . . 6_555 108.6(3) ?
H(7a) C(7) H(7b) . . . 113.9(4) ?
H(7a) C(7) H(7b) . . 6_555 113.9(4) ?
H(7b) C(7) H(7b) . . 6_555 104.0(7) ?

loop_
_geom_bond_atom_site_label_1
_geom_bond_atom_site_label_2
_geom_bond_site_symmetry_1
_geom_bond_site_symmetry_2
_geom_bond_distance
_geom_bond_publ_flag
O(4) C(4) . . 1.2402(13) ?
O(2) C(2) . . 1.2221(14) ?
N(3) H(3) . . 1.084(6) ?
N(3) C(2) . . 1.3798(15) ?
N(3) C(4) . . 1.3846(15) ?
N(1) C(2) . . 1.3775(14) ?
N(1) C(6) . . 1.3636(15) ?
N(1) C(7) . . 1.4569(16) ?
C(6) H(6) . . 1.127(6) ?
C(6) C(5) . . 1.3676(16) ?
C(4) C(5) . . 1.4296(15) ?
C(5) H(5) . . 1.067(6) ?
C(7) H(7a) . . 1.070(7) ?
C(7) H(7b) . . 1.100(11) ?
C(7) H(7b) . 6_555 1.100(11) ?

loop_
_geom_hbond_atom_site_label_D
_geom_hbond_atom_site_label_H
_geom_hbond_atom_site_label_A
_geom_hbond_site_symmetry_D
_geom_hbond_site_symmetry_H
_geom_hbond_site_symmetry_A
_geom_hbond_distance_DH
_geom_hbond_distance_HA
_geom_hbond_distance_DA
_geom_hbond_angle_DHA
_geom_hbond_publ_flag
N(3) H(3) O(4) . . 2_575 1.084(6) 1.734(6) 2.8170(14) 176.9(5) ?
C(6) H(6) O(2) . . 12_565 1.127(6) 2.355(6) 3.1157(14) 123.0(4) ?
C(7) H(7a) O(4) . . 11_545 1.070(7) 2.335(7) 3.4044(16) 177.7(5) ?

loop_
_reflns_scale_group_code
_reflns_scale_meas_intensity
1%1 1207.670
2%1 1267.358
3%1 1322.145
4%1 1347.209
5%1 1365.698
6%1 1358.375
7%1 1339.485
8%1 1331.993
9%1 1310.188
10%1 1283.138
11%1 1200.534
12%1 1198.327
13%1 1235.954
14%1 1277.781
15%1 1223.172
16%1 1236.816
17%1 1164.189
18%1 1176.213
19%1 1171.009
20%1 1170.871
21%1 1194.615
22%1 1145.197
23%1 1161.712
24%1 1132.757
25%1 1113.529
26%1 1079.624
27%1 1582.505
28%1 1548.560
29%1 1624.555
30%1 1565.367
31%1 1495.653
32%1 1502.557
33%1 1474.612
34%1 1455.233
35%1 1383.380
36%1 1371.128
37%1 1350.248
38%1 1314.841
39%1 1353.965
40%1 1346.655
2%2 1390.684
3%2 1336.471
4%2 1294.679
5%2 1315.287
6%2 1279.021
7%2 1322.415
8%2 1279.768
9%2 1525.676
10%2 1490.800
11%2 1506.493
12%2 1421.979
13%2 1459.521
14%2 1476.605
15%2 1534.727
16%2 1492.413
17%2 1576.582
18%2 1506.617
19%2 1705.761
20%2 1617.663
21%2 1654.943
22%2 1650.320
23%2 1674.963
24%2 1637.449
25%2 2134.880
26%2 2179.542
27%2 2124.963
28%2 2149.609
29%2 2154.987
30%2 2152.328
32%2 2122.249
33%2 2215.583
34%2 2224.557
35%2 2139.568
36%2 2128.153
37%2 2019.568
38%2 1966.721
39%2 1835.105
40%2 1777.849
46%2 1571.702
50%2 2151.763
52%2 2139.780
53%2 2105.685
54%2 2071.834
55%2 1749.328
58%2 1668.382
59%2 1680.509
60%2 1596.684
61%2 1595.138
62%2 1537.518
63%2 1533.880
64%2 1512.519
65%2 1488.369
66%2 1424.793
67%2 1379.110
